data_4510341
loop_
_publ_author_name
'Lu, Ying-Bing'
'Jian, Fang-Mei'
'Jin, Shuang'
'Zhao, Jun-Wei'
'Xie, Yong-Rong'
'Luo, Guo-Tian'

_publ_section_title
;
 Three-Dimensional Extended Frameworks Constructed from Dinuclear
 Lanthanide(III) 1,4-Naphthalenedicarboxylate Units with
 Bis(2,2&#x2032;-biimidazole) Templates: Syntheses, Structures, and
 Magnetic and Luminescent Properties
;
_journal_issue 4
_journal_name_full 'Crystal Growth &amp; Design'
_journal_page_first 1684
_journal_paper_doi 10.1021/cg401825f
_journal_volume 14
_journal_year 2014
_chemical_formula_moiety '[C6H7N4]2[Sm2(C12H6O4)4(H2O)4]\\times 1/2H2O'
_chemical_formula_sum 'C60 H43 N8 O18.5 Sm2'
_chemical_formula_weight 1472.72
_chemical_melting_point ?
_chemical_name_common
;
 [C6H7N4]2[Sm2(C12H6O4)4(H2O)4]\\times 1/2H2O
;
_chemical_name_systematic
;
 [C6H7N4]2[Sm2(C12H6O4)4(H2O)2]\\times 1/2H2O
;
_space_group_IT_number 14
_symmetry_cell_setting monoclinic
_symmetry_space_group_name_Hall '-P 2ybc'
_symmetry_space_group_name_H-M 'P 1 21/c 1'
_atom_sites_solution_hydrogens geom
_atom_sites_solution_primary direct
_atom_sites_solution_secondary difmap
_audit_creation_method SHELXL-97
_cell_angle_alpha 90.00
_cell_angle_beta 103.898(2)
_cell_angle_gamma 90.00
_cell_formula_units_Z 4
_cell_length_a 23.0803(7)
_cell_length_b 15.5854(3)
_cell_length_c 15.6694(4)
_cell_measurement_temperature 293(2)
_cell_volume 5471.5(2)
_computing_cell_refinement 'CrystalClear (Rigaku Corp., 2002)'
_computing_data_collection 'CrystalClear (Rigaku Corp., 2002)'
_computing_data_reduction 'CrystalClear (Rigaku Corp., 2002)'
_computing_molecular_graphics 'Bruker SHELXTL'
_computing_publication_material 'Siemens SHELXTL^TM^ 5'
_computing_structure_refinement 'Siemens SHELXTL^TM^ 5'
_computing_structure_solution 'Siemens SHELXTL^TM^ 5'
_diffrn_ambient_temperature 293(2)
_diffrn_measured_fraction_theta_full 0.992
_diffrn_measured_fraction_theta_max 0.992
_diffrn_measurement_device_type 'Rigaku Mercury CCD'
_diffrn_measurement_method \w
_diffrn_radiation_monochromator graphite
_diffrn_radiation_source 'fine-focus sealed tube'
_diffrn_radiation_type MoK\a
_diffrn_radiation_wavelength 0.71073
_diffrn_reflns_av_R_equivalents 0.0240
_diffrn_reflns_av_sigmaI/netI 0.0219
_diffrn_reflns_limit_h_max 26
_diffrn_reflns_limit_h_min -27
_diffrn_reflns_limit_k_max 18
_diffrn_reflns_limit_k_min -18
_diffrn_reflns_limit_l_max 18
_diffrn_reflns_limit_l_min -14
_diffrn_reflns_number 37629
_diffrn_reflns_theta_full 25.25
_diffrn_reflns_theta_max 25.25
_diffrn_reflns_theta_min 2.73
_exptl_absorpt_coefficient_mu 2.213
_exptl_absorpt_correction_T_max 1.0000
_exptl_absorpt_correction_T_min 0.7422
_exptl_absorpt_correction_type multi-scan
_exptl_absorpt_process_details 'Sphere (Rigaku CrystalClear)'
_exptl_crystal_colour 'pale yellow'
_exptl_crystal_density_diffrn 1.788
_exptl_crystal_density_meas ?
_exptl_crystal_density_method 'not measured'
_exptl_crystal_description blcok
_exptl_crystal_F_000 2924
_exptl_crystal_size_max 0.20
_exptl_crystal_size_mid 0.20
_exptl_crystal_size_min 0.18
_refine_diff_density_max 1.957
_refine_diff_density_min -1.241
_refine_diff_density_rms 0.112
_refine_ls_extinction_method none
_refine_ls_goodness_of_fit_ref 0.986
_refine_ls_hydrogen_treatment constr
_refine_ls_matrix_type full
_refine_ls_number_parameters 820
_refine_ls_number_reflns 9841
_refine_ls_number_restraints 21
_refine_ls_restrained_S_all 1.026
_refine_ls_R_factor_all 0.0354
_refine_ls_R_factor_gt 0.0332
_refine_ls_shift/su_max 0.008
_refine_ls_shift/su_mean 0.000
_refine_ls_structure_factor_coef Fsqd
_refine_ls_weighting_details 'calc w=1/[\s^2^(Fo^2^)+(0.1000P)^2^+0.0000P] where P=(Fo^2^+2Fc^2^)/3'
_refine_ls_weighting_scheme calc
_refine_ls_wR_factor_gt 0.1155
_refine_ls_wR_factor_ref 0.1189
_reflns_number_gt 9308
_reflns_number_total 9841
_reflns_threshold_expression >2sigma(I)
_cod_data_source_file cg401825f_si_002.cif
_cod_data_source_block 14
_cod_depositor_comments
;
 Replacing the "&#x00A1;&#x00A4;" substring with the "\\times " substring in
 the values of the _chemical_formula_moiety, _chemical_name_common and
 _chemical_name_systematic data items.

 Antanas Vaitkus,
 2017-03-29

The following automatic conversions were performed:

'_chemical_melting_point' value 'not measured' was changed to '?' -
the value is undefined or not
given.

'_exptl_absorpt_correction_type' value 'Multi-scan' changed
to 'multi-scan' according to
/usr/data/users/saulius/automatic-downloads/current/ACS/lib/dictionaries/cif_core.dic
dictionary named 'cif_core.dic' version 2.4.2 from 2011-04-26.

Automatic conversion script
Id: cif_fix_values 2281 2013-09-26 08:29:07Z andrius 

The following automatic conversions were performed:

'_exptl_crystal_density_meas' value 'not measured' was changed to '?'
- the value is perceived as not measured.

Automatic conversion script
Id: cif_fix_values 3008 2015-01-20 13:52:24Z robertas 
;
_cod_original_sg_symbol_H-M P2(1)/c
_cod_original_formula_sum 'C60 H43 N8 O18.50 Sm2'
_cod_database_code 4510341

loop_
_symmetry_equiv_pos_as_xyz
'x, y, z'
'-x, y+1/2, -z+1/2'
'-x, -y, -z'
'x, -y-1/2, z-1/2'

loop_
_atom_site_label
_atom_site_type_symbol
_atom_site_fract_x
_atom_site_fract_y
_atom_site_fract_z
_atom_site_U_iso_or_equiv
_atom_site_adp_type
_atom_site_occupancy
_atom_site_symmetry_multiplicity
_atom_site_calc_flag
_atom_site_refinement_flags
Sm1 Sm 0.342518(6) 1.010413(9) 0.534319(10) 0.01382(5) Uani 1 1 d .
Sm2 Sm 0.163933(6) 0.982745(9) 0.452565(11) 0.01467(5) Uani 1 1 d .
C1 C 0.44391(13) 1.1965(2) 0.7182(2) 0.0257(7) Uani 1 1 d .
C2 C 0.42493(14) 1.2799(2) 0.7172(2) 0.0311(8) Uani 1 1 d .
H2A H 0.3919 1.2977 0.6742 0.037 Uiso 1 1 calc R
C3 C 0.45498(15) 1.3390(2) 0.7805(2) 0.0320(8) Uani 1 1 d .
H3A H 0.4407 1.3948 0.7803 0.038 Uiso 1 1 calc R
C4 C 0.50496(14) 1.3153(2) 0.8424(2) 0.0281(7) Uani 1 1 d .
C5 C 0.52768(13) 1.2310(2) 0.8439(2) 0.0272(7) Uani 1 1 d .
C6 C 0.58015(14) 1.2036(2) 0.9058(2) 0.0362(9) Uani 1 1 d .
H6A H 0.6014 1.2427 0.9462 0.043 Uiso 1 1 calc R
C8 C 0.56841(16) 1.0613(3) 0.8452(3) 0.0529(12) Uani 1 1 d .
H8A H 0.5819 1.0050 0.8465 0.063 Uiso 1 1 calc R
C9 C 0.51868(15) 1.0844(2) 0.7835(3) 0.0407(10) Uani 1 1 d .
H9A H 0.4992 1.0443 0.7427 0.049 Uiso 1 1 calc R
C10 C 0.49636(13) 1.1695(2) 0.7812(2) 0.0268(7) Uani 1 1 d .
C11 C 0.40745(13) 1.13384(19) 0.6551(2) 0.0247(7) Uani 1 1 d .
C12 C 0.53493(13) 1.3794(2) 0.9121(2) 0.0290(7) Uani 1 1 d .
C13 C 0.24502(12) 1.19305(18) 0.29648(19) 0.0195(6) Uani 1 1 d .
C14 C 0.22255(13) 1.27233(19) 0.3097(2) 0.0246(7) Uani 1 1 d .
H14A H 0.2125 1.2840 0.3626 0.029 Uiso 1 1 calc R
C15 C 0.21468(14) 1.3354(2) 0.2448(2) 0.0250(7) Uani 1 1 d .
H15A H 0.1991 1.3884 0.2552 0.030 Uiso 1 1 calc R
C16 C 0.22922(12) 1.32159(19) 0.1665(2) 0.0215(7) Uani 1 1 d .
C18 C 0.26539(15) 1.2178(2) 0.0683(2) 0.0336(8) Uani 1 1 d .
H18A H 0.2615 1.2594 0.0247 0.040 Uiso 1 1 calc R
C19 C 0.28289(17) 1.1378(2) 0.0524(2) 0.0415(9) Uani 1 1 d .
H19A H 0.2900 1.1247 -0.0021 0.050 Uiso 1 1 calc R
C20 C 0.29030(17) 1.0747(2) 0.1173(3) 0.0422(10) Uani 1 1 d .
H20A H 0.3026 1.0200 0.1058 0.051 Uiso 1 1 calc R
C21 C 0.27973(15) 1.0925(2) 0.1977(2) 0.0333(8) Uani 1 1 d .
H21A H 0.2856 1.0501 0.2407 0.040 Uiso 1 1 calc R
C17 C 0.25279(12) 1.2398(2) 0.1496(2) 0.0219(7) Uani 1 1 d .
C23 C 0.25048(12) 1.12409(18) 0.36688(19) 0.0184(6) Uani 1 1 d .
C24 C 0.21632(13) 1.39056(19) 0.0974(2) 0.0243(7) Uani 1 1 d .
C25 C 0.27225(13) 0.8108(2) 0.3345(2) 0.0257(7) Uani 1 1 d .
C26 C 0.28102(16) 0.8319(2) 0.2540(2) 0.0341(9) Uani 1 1 d .
H26A H 0.2912 0.8880 0.2435 0.041 Uiso 1 1 calc R
C27 C 0.27505(15) 0.7706(2) 0.1865(2) 0.0295(8) Uani 1 1 d .
H27A H 0.2816 0.7865 0.1324 0.035 Uiso 1 1 calc R
C28 C 0.25972(12) 0.68802(18) 0.19991(19) 0.0189(6) Uani 1 1 d .
C29 C 0.24852(13) 0.6635(2) 0.2816(2) 0.0243(7) Uani 1 1 d .
C30 C 0.23165(17) 0.5796(2) 0.2978(2) 0.0413(9) Uani 1 1 d .
H30A H 0.2270 0.5389 0.2534 0.050 Uiso 1 1 calc R
C31 C 0.2219(2) 0.5564(3) 0.3778(3) 0.0563(12) Uani 1 1 d .
H31A H 0.2117 0.5002 0.3880 0.068 Uiso 1 1 calc R
C32 C 0.22760(19) 0.6193(3) 0.4444(3) 0.0516(11) Uani 1 1 d .
H32A H 0.2204 0.6043 0.4983 0.062 Uiso 1 1 calc R
C33 C 0.24294(16) 0.6994(2) 0.4313(2) 0.0380(9) Uani 1 1 d .
H33A H 0.2458 0.7394 0.4761 0.046 Uiso 1 1 calc R
C34 C 0.25526(13) 0.7259(2) 0.3500(2) 0.0248(7) Uani 1 1 d .
C35 C 0.28912(13) 0.8747(2) 0.4083(2) 0.0280(8) Uani 1 1 d .
C36 C 0.25649(12) 0.62198(18) 0.12756(18) 0.0173(6) Uani 1 1 d .
C37 C 0.06525(14) 0.7962(2) 0.2694(2) 0.0271(7) Uani 1 1 d .
C38 C 0.08483(14) 0.7131(2) 0.2793(2) 0.0299(8) Uani 1 1 d .
H38A H 0.1197 0.6999 0.3211 0.036 Uiso 1 1 calc R
C39 C 0.05281(14) 0.6474(2) 0.2267(2) 0.0309(8) Uani 1 1 d .
H39A H 0.0681 0.5919 0.2327 0.037 Uiso 1 1 calc R
C40 C -0.00011(14) 0.6625(2) 0.1671(2) 0.0262(7) Uani 1 1 d .
C41 C -0.02318(13) 0.7494(2) 0.1553(2) 0.0261(7) Uani 1 1 d .
C42 C -0.07610(14) 0.7719(2) 0.0921(2) 0.0345(9) Uani 1 1 d .
H42A H -0.0972 0.7295 0.0558 0.041 Uiso 1 1 calc R
C43 C -0.09667(16) 0.8532(2) 0.0832(3) 0.0412(10) Uani 1 1 d .
H43A H -0.1318 0.8658 0.0419 0.049 Uiso 1 1 calc R
C44 C -0.06514(16) 0.9190(2) 0.1363(3) 0.0410(10) Uani 1 1 d .
H44A H -0.0799 0.9748 0.1304 0.049 Uiso 1 1 calc R
C45 C -0.01314(15) 0.9015(2) 0.1963(2) 0.0351(9) Uani 1 1 d .
H45A H 0.0073 0.9456 0.2307 0.042 Uiso 1 1 calc R
C46 C 0.01030(14) 0.8168(2) 0.2070(2) 0.0260(7) Uani 1 1 d .
C47 C 0.10423(14) 0.8612(2) 0.3266(2) 0.0265(7) Uani 1 1 d .
C48 C -0.03192(13) 0.5866(2) 0.1191(2) 0.0283(7) Uani 1 1 d .
C49 C 0.38738(17) 0.3856(3) 0.3844(3) 0.0465(11) Uani 1 1 d .
H49A H 0.3638 0.4173 0.3388 0.056 Uiso 1 1 calc R
C50 C 0.37655(17) 0.3051(3) 0.4062(3) 0.0489(11) Uani 1 1 d .
H50A H 0.3447 0.2707 0.3785 0.059 Uiso 1 1 calc R
C51 C 0.45894(15) 0.3505(2) 0.4954(2) 0.0315(8) Uani 1 1 d .
C52 C 0.51192(15) 0.3501(2) 0.5662(2) 0.0332(8) Uani 1 1 d .
C53 C 0.58710(19) 0.3009(3) 0.6676(3) 0.0588(13) Uani 1 1 d .
H53A H 0.6144 0.2642 0.7031 0.071 Uiso 1 1 calc R
C54 C 0.58662(17) 0.3877(3) 0.6722(3) 0.0537(12) Uani 1 1 d .
H54A H 0.6132 0.4213 0.7126 0.064 Uiso 1 1 calc R
C55 C -0.11297(17) 0.1273(3) -0.0927(3) 0.0463(10) Uani 1 1 d .
H55A H -0.1398 0.0987 -0.1374 0.056 Uiso 1 1 calc R
C56 C -0.11876(17) 0.2094(3) -0.0680(3) 0.0468(10) Uani 1 1 d .
H56A H -0.1495 0.2472 -0.0924 0.056 Uiso 1 1 calc R
C57 C -0.03763(15) 0.1542(2) 0.0130(2) 0.0312(8) Uani 1 1 d .
C58 C 0.01700(15) 0.1450(2) 0.0806(2) 0.0307(8) Uani 1 1 d .
C59 C 0.09384(16) 0.0896(3) 0.1742(3) 0.0429(10) Uani 1 1 d .
H59A H 0.1213 0.0497 0.2042 0.052 Uiso 1 1 calc R
C60 C 0.09424(17) 0.1738(3) 0.1903(3) 0.0448(10) Uani 1 1 d .
H60A H 0.1219 0.2038 0.2329 0.054 Uiso 1 1 calc R
C22 C 0.25995(13) 1.1750(2) 0.2158(2) 0.0224(7) Uani 1 1 d .
C7 C 0.59995(17) 1.1204(3) 0.9068(3) 0.0493(11) Uani 1 1 d .
H7A H 0.6340 1.1032 0.9481 0.059 Uiso 1 1 calc R
O12 O 0.30413(10) 0.58511(16) 0.12620(16) 0.0383(6) Uani 1 1 d .
O1 O 0.40185(12) 1.14434(17) 0.57261(17) 0.0508(7) Uani 1 1 d .
O3W O 0.05578(17) 0.3713(2) 0.1090(3) 0.0268(9) Uani 0.50 1 d PDU
H3WA H 0.0278(10) 0.373(4) 0.0684(15) 0.032 Uiso 0.50 1 d PD
H3WB H 0.063(2) 0.388(3) 0.1583(11) 0.032 Uiso 0.50 1 d PD
O2 O 0.38337(12) 1.07184(16) 0.68246(16) 0.0403(6) Uani 1 1 d .
O1W O 0.41366(15) 1.0151(2) 0.4381(3) 0.0820(11) Uani 1 1 d D
H1WA H 0.3834(7) 0.9828(15) 0.425(4) 0.098 Uiso 1 1 d D
H1WB H 0.4427(8) 0.9839(17) 0.463(3) 0.098 Uiso 1 1 d D
O2W O 0.08101(12) 0.9300(2) 0.5126(3) 0.0766(10) Uani 1 1 d D
H2WA H 0.0965(18) 0.922(2) 0.5669(9) 0.092 Uiso 1 1 d D
H2WB H 0.074(2) 0.9833(8) 0.512(3) 0.092 Uiso 1 1 d D
O3 O 0.52184(13) 1.37229(18) 0.98765(19) 0.0542(8) Uani 1 1 d .
O4 O 0.57009(10) 1.42979(16) 0.89502(16) 0.0395(6) Uani 1 1 d .
O5 O 0.20248(9) 1.09158(15) 0.37314(16) 0.0321(6) Uani 1 1 d .
O6 O 0.30183(9) 1.10744(14) 0.41224(15) 0.0270(5) Uani 1 1 d .
O7 O 0.16502(11) 1.4222(2) 0.0781(2) 0.0605(8) Uani 1 1 d .
O8 O 0.25523(10) 1.41916(14) 0.06230(15) 0.0311(6) Uani 1 1 d .
O9 O 0.25461(10) 0.93015(15) 0.42123(16) 0.0329(6) Uani 1 1 d .
O10 O 0.33943(15) 0.8678(2) 0.4577(2) 0.0722(8) Uani 1 1 d U
O11 O 0.20702(10) 0.60826(15) 0.07664(16) 0.0318(6) Uani 1 1 d .
O13 O 0.13295(15) 0.83698(16) 0.40040(18) 0.0639(10) Uani 1 1 d .
O14 O 0.11071(12) 0.93521(16) 0.30187(16) 0.0411(7) Uani 1 1 d .
O15 O -0.08631(10) 0.58456(15) 0.09720(17) 0.0385(6) Uani 1 1 d .
O16 O 0.00120(12) 0.52360(15) 0.1088(2) 0.0440(8) Uani 1 1 d .
N1 N 0.43914(13) 0.4133(2) 0.4407(2) 0.0382(8) Uani 1 1 d .
H1A H 0.4555 0.4628 0.4401 0.046 Uiso 1 1 calc R
N2 N 0.42144(13) 0.2834(2) 0.4771(2) 0.0415(8) Uani 1 1 d .
H2B H 0.4250 0.2354 0.5049 0.050 Uiso 1 1 calc R
N3 N 0.54039(13) 0.4173(2) 0.6075(2) 0.0420(8) Uani 1 1 d .
H3B H 0.5314 0.4702 0.5957 0.050 Uiso 1 1 calc R
N4 N 0.53912(13) 0.2771(2) 0.5999(2) 0.0459(9) Uani 1 1 d .
N5 N -0.07099(14) 0.2256(2) -0.0008(2) 0.0430(8) Uani 1 1 d .
H5A H -0.0634 0.2730 0.0278 0.052 Uiso 1 1 calc R
N6 N -0.06172(13) 0.0926(2) -0.0418(2) 0.0376(8) Uani 1 1 d .
H6B H -0.0482 0.0416 -0.0448 0.045 Uiso 1 1 calc R
N7 N 0.04601(13) 0.20705(19) 0.1317(2) 0.0386(8) Uani 1 1 d .
H7B H 0.0359 0.2603 0.1283 0.046 Uiso 1 1 calc R
N8 N 0.04550(13) 0.07206(19) 0.1053(2) 0.0368(7) Uani 1 1 d .

loop_
_atom_site_aniso_label
_atom_site_aniso_U_11
_atom_site_aniso_U_22
_atom_site_aniso_U_33
_atom_site_aniso_U_23
_atom_site_aniso_U_13
_atom_site_aniso_U_12
Sm1 0.01383(8) 0.01312(8) 0.01268(9) 0.00041(5) -0.00043(7) -0.00029(5)
Sm2 0.01495(9) 0.01265(9) 0.01394(9) 0.00138(5) -0.00136(7) -0.00128(5)
C1 0.0261(15) 0.0245(15) 0.0249(16) -0.0063(13) 0.0030(13) -0.0085(12)
C2 0.0306(16) 0.0271(16) 0.0308(18) -0.0031(14) -0.0020(14) -0.0038(14)
C3 0.0363(17) 0.0206(15) 0.036(2) -0.0042(14) 0.0024(15) -0.0043(13)
C4 0.0282(15) 0.0270(16) 0.0302(17) -0.0078(14) 0.0092(13) -0.0082(13)
C5 0.0195(14) 0.0306(16) 0.0303(18) -0.0069(14) 0.0035(13) -0.0032(12)
C6 0.0220(15) 0.043(2) 0.038(2) -0.0123(17) -0.0029(14) -0.0038(14)
C8 0.0358(19) 0.038(2) 0.074(3) -0.013(2) -0.008(2) 0.0120(17)
C9 0.0335(17) 0.0301(17) 0.053(2) -0.0154(17) 0.0002(17) 0.0020(15)
C10 0.0232(14) 0.0266(15) 0.0289(17) -0.0066(14) 0.0031(13) 0.0001(12)
C11 0.0227(14) 0.0249(15) 0.0237(16) -0.0049(13) 0.0002(13) 0.0002(12)
C12 0.0233(14) 0.0305(16) 0.0338(18) -0.0122(15) 0.0081(13) -0.0050(13)
C13 0.0155(12) 0.0210(14) 0.0200(15) 0.0060(12) 0.0004(11) -0.0031(11)
C14 0.0298(15) 0.0241(15) 0.0200(16) 0.0035(13) 0.0063(13) 0.0005(13)
C15 0.0320(15) 0.0205(15) 0.0220(16) 0.0033(13) 0.0058(13) 0.0008(13)
C16 0.0225(14) 0.0206(14) 0.0208(15) 0.0058(13) 0.0038(12) -0.0055(12)
C18 0.0408(18) 0.0409(19) 0.0207(17) 0.0042(15) 0.0104(14) -0.0016(16)
C19 0.056(2) 0.044(2) 0.0284(19) -0.0064(16) 0.0179(17) 0.0066(18)
C20 0.051(2) 0.0313(18) 0.047(2) -0.0034(17) 0.0157(18) 0.0107(16)
C21 0.0373(17) 0.0281(16) 0.035(2) 0.0063(15) 0.0095(15) 0.0074(14)
C17 0.0181(13) 0.0294(15) 0.0171(15) 0.0025(13) 0.0022(12) 0.0009(12)
C23 0.0177(13) 0.0189(13) 0.0172(15) 0.0050(12) 0.0014(11) 0.0028(11)
C24 0.0257(15) 0.0222(15) 0.0224(16) 0.0050(13) 0.0006(13) -0.0049(12)
C25 0.0188(14) 0.0297(16) 0.0254(17) -0.0097(14) -0.0010(13) 0.0061(12)
C26 0.049(2) 0.0181(15) 0.0295(19) -0.0079(14) -0.0012(16) -0.0022(15)
C27 0.0414(18) 0.0244(16) 0.0205(17) -0.0023(14) 0.0032(14) -0.0033(14)
C28 0.0186(13) 0.0183(14) 0.0182(15) -0.0060(12) 0.0013(12) 0.0021(11)
C29 0.0227(14) 0.0285(16) 0.0215(16) -0.0118(13) 0.0047(12) -0.0026(12)
C30 0.060(2) 0.0336(19) 0.031(2) -0.0106(16) 0.0132(17) -0.0129(17)
C31 0.087(3) 0.042(2) 0.046(2) -0.002(2) 0.026(2) -0.023(2)
C32 0.071(3) 0.060(3) 0.028(2) -0.0029(19) 0.0229(19) -0.016(2)
C33 0.048(2) 0.044(2) 0.0245(18) -0.0129(16) 0.0125(16) -0.0042(17)
C34 0.0226(14) 0.0321(16) 0.0199(16) -0.0125(14) 0.0056(12) -0.0021(13)
C35 0.0185(14) 0.0288(16) 0.0315(18) -0.0151(14) -0.0040(13) 0.0012(12)
C36 0.0170(13) 0.0187(13) 0.0149(14) -0.0042(12) 0.0014(11) 0.0013(11)
C37 0.0294(15) 0.0241(15) 0.0261(17) -0.0050(14) 0.0032(14) -0.0102(13)
C38 0.0277(16) 0.0241(16) 0.0324(19) -0.0003(14) -0.0035(14) -0.0061(13)
C39 0.0302(16) 0.0211(15) 0.038(2) -0.0039(15) 0.0025(15) -0.0054(13)
C40 0.0278(15) 0.0253(16) 0.0257(17) -0.0072(13) 0.0065(13) -0.0067(13)
C41 0.0214(14) 0.0289(16) 0.0278(17) -0.0029(14) 0.0052(13) -0.0057(12)
C42 0.0259(16) 0.0380(19) 0.034(2) -0.0069(16) -0.0036(14) -0.0063(14)
C43 0.0272(17) 0.048(2) 0.043(2) 0.0038(19) -0.0010(16) -0.0010(16)
C44 0.0400(19) 0.0311(18) 0.050(2) -0.0017(18) 0.0069(17) 0.0029(16)
C45 0.0384(18) 0.0252(16) 0.040(2) -0.0040(15) 0.0053(16) -0.0043(14)
C46 0.0276(15) 0.0265(15) 0.0223(16) -0.0026(13) 0.0030(13) -0.0034(13)
C47 0.0279(15) 0.0240(15) 0.0237(17) -0.0041(14) -0.0013(13) -0.0064(13)
C48 0.0265(15) 0.0285(16) 0.0305(18) -0.0046(14) 0.0079(13) -0.0087(13)
C49 0.0387(19) 0.068(3) 0.030(2) 0.006(2) 0.0034(16) -0.0078(19)
C50 0.0383(19) 0.066(3) 0.042(2) -0.011(2) 0.0070(17) -0.0216(19)
C51 0.0382(17) 0.0274(16) 0.0311(19) -0.0039(14) 0.0127(15) -0.0098(14)
C52 0.0340(17) 0.0316(17) 0.035(2) 0.0110(15) 0.0112(15) -0.0010(14)
C53 0.042(2) 0.070(3) 0.063(3) 0.029(3) 0.009(2) 0.014(2)
C54 0.036(2) 0.073(3) 0.047(3) 0.005(2) -0.0012(18) -0.008(2)
C55 0.0387(19) 0.053(2) 0.045(2) -0.002(2) 0.0040(18) 0.0079(18)
C56 0.041(2) 0.058(2) 0.040(2) 0.006(2) 0.0088(17) 0.0269(18)
C57 0.0359(17) 0.0303(17) 0.0286(18) 0.0010(15) 0.0099(15) 0.0074(14)
C58 0.0380(17) 0.0258(16) 0.0296(18) -0.0014(14) 0.0103(15) 0.0016(14)
C59 0.0373(19) 0.041(2) 0.044(2) 0.0056(18) -0.0041(17) 0.0047(16)
C60 0.0381(19) 0.047(2) 0.044(2) -0.006(2) -0.0014(18) -0.0105(18)
C22 0.0183(13) 0.0247(15) 0.0236(16) 0.0075(13) 0.0037(12) 0.0003(12)
C7 0.0324(18) 0.050(2) 0.057(3) -0.009(2) -0.0060(18) 0.0129(17)
O12 0.0294(11) 0.0415(13) 0.0396(14) -0.0251(12) -0.0003(10) 0.0092(10)
O1 0.0694(17) 0.0487(15) 0.0270(14) 0.0007(12) -0.0025(13) -0.0345(13)
O3W 0.0292(15) 0.0149(14) 0.0438(17) 0.0066(13) 0.0233(13) 0.0067(12)
O2 0.0597(15) 0.0344(13) 0.0235(13) -0.0059(11) 0.0040(11) -0.0260(12)
O1W 0.073(2) 0.097(2) 0.096(3) 0.0648(19) 0.0603(18) 0.0584(17)
O2W 0.0531(17) 0.0480(17) 0.147(3) 0.038(2) 0.0589(19) 0.0130(14)
O3 0.0636(17) 0.0570(17) 0.0437(16) -0.0169(14) 0.0160(14) -0.0237(14)
O4 0.0385(12) 0.0476(14) 0.0309(14) -0.0081(12) 0.0054(11) -0.0261(12)
O5 0.0219(10) 0.0330(12) 0.0389(14) 0.0189(11) 0.0022(10) -0.0048(10)
O6 0.0217(10) 0.0314(12) 0.0266(12) 0.0117(10) 0.0034(9) 0.0017(9)
O7 0.0375(14) 0.0788(19) 0.0633(19) 0.0497(16) 0.0087(13) 0.0033(14)
O8 0.0395(12) 0.0264(11) 0.0318(13) 0.0039(10) 0.0171(10) -0.0097(10)
O9 0.0315(11) 0.0317(12) 0.0339(13) -0.0143(11) 0.0050(10) 0.0105(10)
O10 0.0683(11) 0.0712(11) 0.0737(11) -0.0218(8) 0.0102(8) 0.0041(8)
O11 0.0261(11) 0.0365(13) 0.0271(13) -0.0169(11) -0.0046(10) 0.0026(10)
O13 0.108(2) 0.0330(14) 0.0333(16) 0.0007(13) -0.0179(16) -0.0271(15)
O14 0.0575(15) 0.0267(12) 0.0287(14) 0.0035(11) -0.0100(12) -0.0202(11)
O15 0.0318(12) 0.0325(13) 0.0492(16) -0.0105(12) 0.0058(11) -0.0104(10)
O16 0.0413(15) 0.0278(12) 0.061(2) -0.0152(12) 0.0097(14) -0.0070(10)
N1 0.0406(16) 0.0361(16) 0.0367(17) 0.0026(14) 0.0067(14) -0.0084(13)
N2 0.0440(17) 0.0334(16) 0.0486(19) -0.0022(15) 0.0143(15) -0.0133(14)
N3 0.0448(17) 0.0367(16) 0.0397(19) -0.0014(15) 0.0009(15) -0.0069(14)
N4 0.0333(15) 0.0412(17) 0.065(2) 0.0167(16) 0.0148(15) 0.0082(13)
N5 0.0534(18) 0.0370(17) 0.0357(18) -0.0064(15) 0.0049(15) 0.0198(15)
N6 0.0428(17) 0.0294(15) 0.0384(18) 0.0007(14) 0.0057(14) 0.0078(13)
N7 0.0395(16) 0.0294(15) 0.0463(19) -0.0059(14) 0.0093(14) -0.0020(13)
N8 0.0433(16) 0.0295(15) 0.0333(17) 0.0054(13) 0.0006(14) 0.0055(13)

loop_
_atom_type_symbol
_atom_type_description
_atom_type_scat_dispersion_real
_atom_type_scat_dispersion_imag
_atom_type_scat_source
C C 0.0033 0.0016 'International Tables Vol C Tables 4.2.6.8 and 6.1.1.4'
H H 0.0000 0.0000 'International Tables Vol C Tables 4.2.6.8 and 6.1.1.4'
N N 0.0061 0.0033 'International Tables Vol C Tables 4.2.6.8 and 6.1.1.4'
O O 0.0106 0.0060 'International Tables Vol C Tables 4.2.6.8 and 6.1.1.4'
Sm Sm -0.1638 3.4418 'International Tables Vol C Tables 4.2.6.8 and 6.1.1.4'

loop_
_geom_angle_atom_site_label_1
_geom_angle_atom_site_label_2
_geom_angle_atom_site_label_3
_geom_angle
_geom_angle_site_symmetry_1
_geom_angle_site_symmetry_3
O12 Sm1 O4 77.78(8) 4_576 2_646
O12 Sm1 O8 74.23(8) 4_576 4_586
O4 Sm1 O8 142.51(8) 2_646 4_586
O12 Sm1 O6 136.95(7) 4_576 .
O4 Sm1 O6 143.62(8) 2_646 .
O8 Sm1 O6 71.43(8) 4_586 .
O12 Sm1 O2 77.80(8) 4_576 .
O4 Sm1 O2 71.50(9) 2_646 .
O8 Sm1 O2 78.55(8) 4_586 .
O6 Sm1 O2 118.86(8) . .
O12 Sm1 O1W 141.32(9) 4_576 .
O4 Sm1 O1W 72.02(9) 2_646 .
O8 Sm1 O1W 142.75(9) 4_586 .
O6 Sm1 O1W 72.07(9) . .
O2 Sm1 O1W 113.52(12) . .
O12 Sm1 O1 129.84(9) 4_576 .
O4 Sm1 O1 88.58(9) 2_646 .
O8 Sm1 O1 90.55(9) 4_586 .
O6 Sm1 O1 75.84(8) . .
O2 Sm1 O1 52.19(8) . .
O1W Sm1 O1 73.50(12) . .
O12 Sm1 O10 76.39(11) 4_576 .
O4 Sm1 O10 71.55(9) 2_646 .
O8 Sm1 O10 123.78(9) 4_586 .
O6 Sm1 O10 102.21(10) . .
O2 Sm1 O10 138.42(10) . .
O1W Sm1 O10 71.55(12) . .
O1 Sm1 O10 143.67(11) . .
O12 Sm1 O9 76.96(8) 4_576 .
O4 Sm1 O9 118.74(8) 2_646 .
O8 Sm1 O9 78.45(7) 4_586 .
O6 Sm1 O9 71.43(7) . .
O2 Sm1 O9 149.56(8) . .
O1W Sm1 O9 96.84(11) . .
O1 Sm1 O9 147.26(8) . .
O10 Sm1 O9 48.60(9) . .
O12 Sm1 C11 103.43(9) 4_576 .
O4 Sm1 C11 78.38(9) 2_646 .
O8 Sm1 C11 84.37(8) 4_586 .
O6 Sm1 C11 98.26(8) . .
O2 Sm1 C11 25.67(9) . .
O1W Sm1 C11 93.68(12) . .
O1 Sm1 C11 26.53(9) . .
O10 Sm1 C11 149.31(9) . .
O9 Sm1 C11 162.05(7) . .
O12 Sm1 C35 78.50(10) 4_576 .
O4 Sm1 C35 95.90(9) 2_646 .
O8 Sm1 C35 102.33(8) 4_586 .
O6 Sm1 C35 84.23(9) . .
O2 Sm1 C35 155.04(9) . .
O1W Sm1 C35 81.13(12) . .
O1 Sm1 C35 151.48(10) . .
O10 Sm1 C35 24.50(9) . .
O9 Sm1 C35 24.49(7) . .
C11 Sm1 C35 173.30(9) . .
O12 Sm1 Sm2 68.02(5) 4_576 .
O4 Sm1 Sm2 140.27(6) 2_646 .
O8 Sm1 Sm2 43.62(5) 4_586 .
O6 Sm1 Sm2 69.28(5) . .
O2 Sm1 Sm2 117.94(6) . .
O1W Sm1 Sm2 125.77(9) . .
O1 Sm1 Sm2 128.83(7) . .
O10 Sm1 Sm2 81.06(7) . .
O9 Sm1 Sm2 35.09(5) . .
C11 Sm1 Sm2 127.99(6) . .
C35 Sm1 Sm2 58.71(6) . .
O15 Sm2 O5 72.68(8) 2 .
O15 Sm2 O9 141.59(9) 2 .
O5 Sm2 O9 71.68(8) . .
O15 Sm2 O11 141.82(9) 2 4_576
O5 Sm2 O11 134.41(7) . 4_576
O9 Sm2 O11 75.78(8) . 4_576
O15 Sm2 O7 73.89(9) 2 4_586
O5 Sm2 O7 93.16(10) . 4_586
O9 Sm2 O7 121.78(8) . 4_586
O11 Sm2 O7 77.70(10) 4_576 4_586
O15 Sm2 O13 111.76(9) 2 .
O5 Sm2 O13 126.50(10) . .
O9 Sm2 O13 79.36(10) . .
O11 Sm2 O13 75.90(8) 4_576 .
O7 Sm2 O13 140.21(11) 4_586 .
O15 Sm2 O2W 75.85(9) 2 .
O5 Sm2 O2W 148.45(9) . .
O9 Sm2 O2W 139.17(9) . .
O11 Sm2 O2W 72.84(9) 4_576 .
O7 Sm2 O2W 75.86(11) 4_586 .
O13 Sm2 O2W 68.21(12) . .
O15 Sm2 O14 74.19(9) 2 .
O5 Sm2 O14 83.03(8) . .
O9 Sm2 O14 87.73(9) . .
O11 Sm2 O14 126.85(8) 4_576 .
O7 Sm2 O14 147.51(9) 4_586 .
O13 Sm2 O14 51.30(8) . .
O2W Sm2 O14 90.63(11) . .
O15 Sm2 O8 103.37(7) 2 4_586
O5 Sm2 O8 67.54(7) . 4_586
O9 Sm2 O8 75.55(7) . 4_586
O11 Sm2 O8 74.09(7) 4_576 4_586
O7 Sm2 O8 47.50(7) 4_586 4_586
O13 Sm2 O8 144.65(8) . 4_586
O2W Sm2 O8 118.78(10) . 4_586
O14 Sm2 O8 149.40(8) . 4_586
O15 Sm2 C47 90.89(9) 2 .
O5 Sm2 C47 106.83(9) . .
O9 Sm2 C47 86.08(9) . .
O11 Sm2 C47 101.80(9) 4_576 .
O7 Sm2 C47 150.18(9) 4_586 .
O13 Sm2 C47 25.91(9) . .
O2W Sm2 C47 75.60(11) . .
O14 Sm2 C47 25.77(9) . .
O8 Sm2 C47 161.64(8) 4_586 .
O15 Sm2 C24 86.82(8) 2 4_586
O5 Sm2 C24 78.28(9) . 4_586
O9 Sm2 C24 99.48(8) . 4_586
O11 Sm2 C24 76.54(8) 4_576 4_586
O7 Sm2 C24 23.48(8) 4_586 4_586
O13 Sm2 C24 151.80(9) . 4_586
O2W Sm2 C24 97.94(11) . 4_586
O14 Sm2 C24 156.61(8) . 4_586
O8 Sm2 C24 24.17(7) 4_586 4_586
C47 Sm2 C24 173.51(9) . 4_586
O15 Sm2 Sm1 131.60(6) 2 .
O5 Sm2 Sm1 67.11(5) . .
O9 Sm2 Sm1 39.53(5) . .
O11 Sm2 Sm1 67.43(5) 4_576 .
O7 Sm2 Sm1 82.43(6) 4_586 .
O13 Sm2 Sm1 113.40(8) . .
O2W Sm2 Sm1 137.84(8) . .
O14 Sm2 Sm1 124.38(7) . .
O8 Sm2 Sm1 36.28(4) 4_586 .
C47 Sm2 Sm1 125.44(7) . .
C24 Sm2 Sm1 59.97(6) 4_586 .
C2 C1 C10 120.2(3) . .
C2 C1 C11 118.9(3) . .
C10 C1 C11 120.8(3) . .
C1 C2 C3 120.7(3) . .
C1 C2 H2A 119.7 . .
C3 C2 H2A 119.7 . .
C4 C3 C2 120.8(3) . .
C4 C3 H3A 119.6 . .
C2 C3 H3A 119.6 . .
C3 C4 C5 120.6(3) . .
C3 C4 C12 119.5(3) . .
C5 C4 C12 119.8(3) . .
C4 C5 C6 122.8(3) . .
C4 C5 C10 119.0(3) . .
C6 C5 C10 118.2(3) . .
C7 C6 C5 121.2(3) . .
C7 C6 H6A 119.4 . .
C5 C6 H6A 119.4 . .
C9 C8 C7 121.7(4) . .
C9 C8 H8A 119.1 . .
C7 C8 H8A 119.1 . .
C8 C9 C10 120.3(3) . .
C8 C9 H9A 119.9 . .
C10 C9 H9A 119.9 . .
C9 C10 C1 122.3(3) . .
C9 C10 C5 119.0(3) . .
C1 C10 C5 118.6(3) . .
O2 C11 O1 120.3(3) . .
O2 C11 C1 120.4(3) . .
O1 C11 C1 119.3(3) . .
O2 C11 Sm1 59.85(16) . .
O1 C11 Sm1 60.46(16) . .
C1 C11 Sm1 177.5(2) . .
O4 C12 O3 125.2(3) . .
O4 C12 C4 119.0(3) . .
O3 C12 C4 115.8(3) . .
C14 C13 C22 119.7(3) . .
C14 C13 C23 119.6(3) . .
C22 C13 C23 120.7(3) . .
C13 C14 C15 120.8(3) . .
C13 C14 H14A 119.6 . .
C15 C14 H14A 119.6 . .
C16 C15 C14 121.8(3) . .
C16 C15 H15A 119.1 . .
C14 C15 H15A 119.1 . .
C15 C16 C17 119.4(3) . .
C15 C16 C24 119.0(3) . .
C17 C16 C24 121.4(3) . .
C19 C18 C17 121.6(3) . .
C19 C18 H18A 119.2 . .
C17 C18 H18A 119.2 . .
C18 C19 C20 120.3(3) . .
C18 C19 H19A 119.8 . .
C20 C19 H19A 119.8 . .
C21 C20 C19 120.7(3) . .
C21 C20 H20A 119.6 . .
C19 C20 H20A 119.6 . .
C20 C21 C22 120.4(3) . .
C20 C21 H21A 119.8 . .
C22 C21 H21A 119.8 . .
C18 C17 C22 118.1(3) . .
C18 C17 C16 123.3(3) . .
C22 C17 C16 118.5(3) . .
O5 C23 O6 127.6(3) . .
O5 C23 C13 115.1(2) . .
O6 C23 C13 117.3(2) . .
O8 C24 O7 119.6(3) . .
O8 C24 C16 122.4(3) . .
O7 C24 C16 118.0(3) . .
O8 C24 Sm2 68.64(17) . 4_585
O7 C24 Sm2 51.52(17) . 4_585
C16 C24 Sm2 168.2(2) . 4_585
C26 C25 C34 119.5(3) . .
C26 C25 C35 118.9(3) . .
C34 C25 C35 121.1(3) . .
C25 C26 C27 121.4(3) . .
C25 C26 H26A 119.3 . .
C27 C26 H26A 119.3 . .
C28 C27 C26 120.5(3) . .
C28 C27 H27A 119.8 . .
C26 C27 H27A 119.8 . .
C27 C28 C29 120.2(3) . .
C27 C28 C36 119.5(3) . .
C29 C28 C36 120.3(3) . .
C30 C29 C28 122.2(3) . .
C30 C29 C34 118.9(3) . .
C28 C29 C34 118.9(3) . .
C31 C30 C29 121.6(3) . .
C31 C30 H30A 119.2 . .
C29 C30 H30A 119.2 . .
C30 C31 C32 118.9(4) . .
C30 C31 H31A 120.6 . .
C32 C31 H31A 120.6 . .
C33 C32 C31 121.3(4) . .
C33 C32 H32A 119.4 . .
C31 C32 H32A 119.4 . .
C32 C33 C34 121.7(3) . .
C32 C33 H33A 119.1 . .
C34 C33 H33A 119.1 . .
C25 C34 C29 119.4(3) . .
C25 C34 C33 123.0(3) . .
C29 C34 C33 117.6(3) . .
O9 C35 O10 120.6(3) . .
O9 C35 C25 122.4(3) . .
O10 C35 C25 117.0(3) . .
O9 C35 Sm1 64.40(17) . .
O10 C35 Sm1 57.65(19) . .
C25 C35 Sm1 167.7(2) . .
O11 C36 O12 126.0(3) . .
O11 C36 C28 117.9(3) . .
O12 C36 C28 116.1(2) . .
C38 C37 C46 120.0(3) . .
C38 C37 C47 115.9(3) . .
C46 C37 C47 124.0(3) . .
C37 C38 C39 120.7(3) . .
C37 C38 H38A 119.7 . .
C39 C38 H38A 119.7 . .
C40 C39 C38 122.1(3) . .
C40 C39 H39A 119.0 . .
C38 C39 H39A 119.0 . .
C39 C40 C41 119.2(3) . .
C39 C40 C48 117.1(3) . .
C41 C40 C48 123.6(3) . .
C42 C41 C46 118.0(3) . .
C42 C41 C40 123.2(3) . .
C46 C41 C40 118.7(3) . .
C43 C42 C41 121.8(3) . .
C43 C42 H42A 119.1 . .
C41 C42 H42A 119.1 . .
C42 C43 C44 120.3(3) . .
C42 C43 H43A 119.9 . .
C44 C43 H43A 119.9 . .
C45 C44 C43 120.4(3) . .
C45 C44 H44A 119.8 . .
C43 C44 H44A 119.8 . .
C44 C45 C46 121.0(3) . .
C44 C45 H45A 119.5 . .
C46 C45 H45A 119.5 . .
C45 C46 C41 118.4(3) . .
C45 C46 C37 122.4(3) . .
C41 C46 C37 119.2(3) . .
O14 C47 O13 119.8(3) . .
O14 C47 C37 122.8(3) . .
O13 C47 C37 117.3(3) . .
O14 C47 Sm2 61.42(17) . .
O13 C47 Sm2 59.76(17) . .
C37 C47 Sm2 170.4(2) . .
O15 C48 O16 123.5(3) . .
O15 C48 C40 120.6(3) . .
O16 C48 C40 115.8(3) . .
C50 C49 N1 108.5(3) . .
C50 C49 H49A 125.7 . .
N1 C49 H49A 125.7 . .
C49 C50 N2 106.7(3) . .
C49 C50 H50A 126.6 . .
N2 C50 H50A 126.6 . .
N1 C51 N2 109.7(3) . .
N1 C51 C52 127.3(3) . .
N2 C51 C52 123.1(3) . .
N3 C52 N4 110.4(3) . .
N3 C52 C51 127.2(3) . .
N4 C52 C51 122.4(3) . .
C54 C53 N4 107.0(4) . .
C54 C53 H53A 126.5 . .
N4 C53 H53A 126.5 . .
C53 C54 N3 108.2(4) . .
C53 C54 H54A 125.9 . .
N3 C54 H54A 125.9 . .
C56 C55 N6 109.8(4) . .
C56 C55 H55A 125.1 . .
N6 C55 H55A 125.1 . .
C55 C56 N5 106.3(3) . .
C55 C56 H56A 126.8 . .
N5 C56 H56A 126.8 . .
N6 C57 N5 111.3(3) . .
N6 C57 C58 124.2(3) . .
N5 C57 C58 124.5(3) . .
N8 C58 N7 107.8(3) . .
N8 C58 C57 125.8(3) . .
N7 C58 C57 126.4(3) . .
C60 C59 N8 108.0(3) . .
C60 C59 H59A 126.0 . .
N8 C59 H59A 126.0 . .
C59 C60 N7 106.2(3) . .
C59 C60 H60A 126.9 . .
N7 C60 H60A 126.9 . .
C13 C22 C21 121.3(3) . .
C13 C22 C17 119.8(3) . .
C21 C22 C17 118.8(3) . .
C6 C7 C8 119.6(3) . .
C6 C7 H7A 120.2 . .
C8 C7 H7A 120.2 . .
C36 O12 Sm1 139.11(19) . 4_575
C11 O1 Sm1 93.01(19) . .
H3WA O3W H3WB 134(4) . .
C11 O2 Sm1 94.48(19) . .
Sm1 O1W H1WA 60(4) . .
Sm1 O1W H1WB 106(3) . .
H1WA O1W H1WB 107(2) . .
Sm2 O2W H2WA 105(3) . .
Sm2 O2W H2WB 81(3) . .
H2WA O2W H2WB 101(2) . .
C12 O4 Sm1 140.6(2) . 2_656
C23 O5 Sm2 141.08(19) . .
C23 O6 Sm1 134.9(2) . .
C24 O7 Sm2 105.0(2) . 4_585
C24 O8 Sm1 164.2(2) . 4_585
C24 O8 Sm2 87.18(18) . 4_585
Sm1 O8 Sm2 100.11(7) 4_585 4_585
C35 O9 Sm2 155.0(2) . .
C35 O9 Sm1 91.11(18) . .
Sm2 O9 Sm1 105.38(8) . .
C35 O10 Sm1 97.9(2) . .
C36 O11 Sm2 138.8(2) . 4_575
C47 O13 Sm2 94.3(2) . .
C47 O14 Sm2 92.8(2) . .
C48 O15 Sm2 138.8(2) . 2_545
C51 N1 C49 107.4(3) . .
C51 N1 H1A 126.3 . .
C49 N1 H1A 126.3 . .
C51 N2 C50 107.7(3) . .
C51 N2 H2B 126.1 . .
C50 N2 H2B 126.1 . .
C52 N3 C54 107.8(3) . .
C52 N3 H3B 126.1 . .
C54 N3 H3B 126.1 . .
C52 N4 C53 106.6(3) . .
C57 N5 C56 107.4(3) . .
C57 N5 H5A 126.3 . .
C56 N5 H5A 126.3 . .
C57 N6 C55 105.2(3) . .
C57 N6 H6B 127.4 . .
C55 N6 H6B 127.4 . .
C58 N7 C60 109.9(3) . .
C58 N7 H7B 125.0 . .
C60 N7 H7B 125.0 . .
C58 N8 C59 108.1(3) . .

loop_
_geom_bond_atom_site_label_1
_geom_bond_atom_site_label_2
_geom_bond_distance
_geom_bond_site_symmetry_2
Sm1 O12 2.385(2) 4_576
Sm1 O4 2.408(2) 2_646
Sm1 O8 2.425(2) 4_586
Sm1 O6 2.442(2) .
Sm1 O2 2.478(2) .
Sm1 O1W 2.482(4) .
Sm1 O1 2.489(2) .
Sm1 O10 2.518(3) .
Sm1 O9 2.664(2) .
Sm1 C11 2.857(3) .
Sm1 C35 2.953(3) .
Sm1 Sm2 4.0348(2) .
Sm2 O15 2.380(2) 2
Sm2 O5 2.398(2) .
Sm2 O9 2.406(2) .
Sm2 O11 2.419(2) 4_576
Sm2 O7 2.457(3) 4_586
Sm2 O13 2.462(2) .
Sm2 O2W 2.468(3) .
Sm2 O14 2.498(2) .
Sm2 O8 2.827(2) 4_586
Sm2 C47 2.841(3) .
Sm2 C24 3.032(3) 4_586
C1 C2 1.370(4) .
C1 C10 1.429(4) .
C1 C11 1.498(4) .
C2 C3 1.408(4) .
C2 H2A 0.9300 .
C3 C4 1.368(5) .
C3 H3A 0.9300 .
C4 C5 1.413(4) .
C4 C12 1.518(4) .
C5 C6 1.423(4) .
C5 C10 1.437(4) .
C6 C7 1.374(5) .
C6 H6A 0.9300 .
C8 C9 1.359(5) .
C8 C7 1.404(5) .
C8 H8A 0.9300 .
C9 C10 1.420(5) .
C9 H9A 0.9300 .
C11 O2 1.241(4) .
C11 O1 1.278(4) .
C12 O4 1.205(4) .
C12 O3 1.296(4) .
C13 C14 1.375(4) .
C13 C22 1.415(4) .
C13 C23 1.524(4) .
C14 C15 1.395(4) .
C14 H14A 0.9300 .
C15 C16 1.365(4) .
C15 H15A 0.9300 .
C16 C17 1.435(4) .
C16 C24 1.504(4) .
C18 C19 1.353(5) .
C18 C17 1.416(4) .
C18 H18A 0.9300 .
C19 C20 1.395(5) .
C19 H19A 0.9300 .
C20 C21 1.368(5) .
C20 H20A 0.9300 .
C21 C22 1.416(5) .
C21 H21A 0.9300 .
C17 C22 1.428(4) .
C23 O5 1.243(4) .
C23 O6 1.254(3) .
C24 O8 1.243(4) .
C24 O7 1.251(4) .
C24 Sm2 3.032(3) 4_585
C25 C26 1.365(5) .
C25 C34 1.419(5) .
C25 C35 1.505(4) .
C26 C27 1.407(5) .
C26 H26A 0.9300 .
C27 C28 1.365(4) .
C27 H27A 0.9300 .
C28 C29 1.418(4) .
C28 C36 1.520(4) .
C29 C30 1.404(5) .
C29 C34 1.428(4) .
C30 C31 1.373(6) .
C30 H30A 0.9300 .
C31 C32 1.416(6) .
C31 H31A 0.9300 .
C32 C33 1.327(5) .
C32 H32A 0.9300 .
C33 C34 1.430(5) .
C33 H33A 0.9300 .
C35 O9 1.224(4) .
C35 O10 1.236(4) .
C36 O11 1.244(3) .
C36 O12 1.245(3) .
C37 C38 1.369(5) .
C37 C46 1.439(4) .
C37 C47 1.501(4) .
C38 C39 1.408(4) .
C38 H38A 0.9300 .
C39 C40 1.368(4) .
C39 H39A 0.9300 .
C40 C41 1.450(4) .
C40 C48 1.497(4) .
C41 C42 1.420(4) .
C41 C46 1.434(4) .
C42 C43 1.348(5) .
C42 H42A 0.9300 .
C43 C44 1.409(5) .
C43 H43A 0.9300 .
C44 C45 1.362(5) .
C44 H44A 0.9300 .
C45 C46 1.421(5) .
C45 H45A 0.9300 .
C47 O14 1.237(4) .
C47 O13 1.245(4) .
C48 O15 1.220(4) .
C48 O16 1.278(4) .
C49 C50 1.339(6) .
C49 N1 1.373(5) .
C49 H49A 0.9300 .
C50 N2 1.367(5) .
C50 H50A 0.9300 .
C51 N1 1.309(4) .
C51 N2 1.344(4) .
C51 C52 1.440(5) .
C52 N3 1.320(4) .
C52 N4 1.344(4) .
C53 C54 1.355(6) .
C53 N4 1.388(5) .
C53 H53A 0.9300 .
C54 N3 1.364(5) .
C54 H54A 0.9300 .
C55 C56 1.352(6) .
C55 N6 1.369(5) .
C55 H55A 0.9300 .
C56 N5 1.353(5) .
C56 H56A 0.9300 .
C57 N6 1.318(4) .
C57 N5 1.341(4) .
C57 C58 1.446(5) .
C58 N8 1.324(4) .
C58 N7 1.330(4) .
C59 C60 1.337(6) .
C59 N8 1.381(5) .
C59 H59A 0.9300 .
C60 N7 1.364(5) .
C60 H60A 0.9300 .
C7 H7A 0.9300 .
O12 Sm1 2.385(2) 4_575
O3W H3WA 0.791(10) .
O3W H3WB 0.795(10) .
O1W H1WA 0.846(10) .
O1W H1WB 0.842(10) .
O2W H2WA 0.850(10) .
O2W H2WB 0.848(10) .
O4 Sm1 2.408(2) 2_656
O7 Sm2 2.457(3) 4_585
O8 Sm1 2.425(2) 4_585
O8 Sm2 2.827(2) 4_585
O11 Sm2 2.419(2) 4_575
O15 Sm2 2.380(2) 2_545
N1 H1A 0.8600 .
N2 H2B 0.8600 .
N3 H3B 0.8600 .
N5 H5A 0.8600 .
N6 H6B 0.8600 .
N7 H7B 0.8600 .
